data_2207716
loop_
_publ_author_name
'T. Balasubramanian.'
'S. R. Jebas'
'S. Thamotharan'
'G. Rheinwald'
'Lang, A. G.'

_publ_section_title
;
 Thiamine dichloride monohydrate: vitamin B1 (form III)
;
_journal_coeditor_code AT6061
_journal_issue 1
_journal_name_full 'Acta Crystallographica Section E'
_journal_page_first o290
_journal_page_last o292
_journal_paper_doi 10.1107/S1600536805041619
_journal_volume 62
_journal_year 2006
_chemical_formula_iupac 'C12 H18 N4 O S 2+, 2Cl -, H2 O1'
_chemical_formula_moiety 'C12 H18 N4 O S 2+, 2Cl -, H2 O1'
_chemical_formula_sum 'C12 H20 Cl2 N4 O2 S'
_chemical_formula_weight 355.28
_chemical_name_systematic
;
Thiamine dichloride monohydrate
;
_space_group_IT_number 14
_symmetry_cell_setting monoclinic
_symmetry_space_group_name_Hall '-P 2ybc'
_symmetry_space_group_name_H-M 'P 1 21/c 1'
_audit_creation_method 'WinGX routine CIF_UPDATE'
_cell_angle_alpha 90
_cell_angle_beta 92.1120(10)
_cell_angle_gamma 90
_cell_formula_units_Z 4
_cell_length_a 9.1437(2)
_cell_length_b 7.3438(2)
_cell_length_c 24.7447(6)
_cell_measurement_reflns_used 25
_cell_measurement_temperature 173(2)
_cell_measurement_theta_max 30.82
_cell_measurement_theta_min 2
_cell_volume 1660.47(7)
_computing_cell_refinement 'SAINT (Bruker, 1998)'
_computing_data_collection 'SMART (Bruker, 1998)'
_computing_data_reduction SAINT
_computing_molecular_graphics 'ZORTEP (Zsolnai & Pritzkow, 1995)'
_computing_publication_material SHELXL97
_computing_structure_refinement 'SHELXL97 (Sheldrick, 1997)'
_computing_structure_solution 'SIR97 (Altomare <i>et al.</i>,  1999)'
_diffrn_measured_fraction_theta_full 2.59
_diffrn_measured_fraction_theta_max 0.906
_diffrn_measurement_device_type 'Bruker SMART CCD'
_diffrn_measurement_method \w
_diffrn_radiation_type MoK\a
_diffrn_radiation_wavelength 0.71073
_diffrn_reflns_av_R_equivalents 0.0255
_diffrn_reflns_limit_h_max 11
_diffrn_reflns_limit_h_min -12
_diffrn_reflns_limit_k_max 10
_diffrn_reflns_limit_k_min -10
_diffrn_reflns_limit_l_max 29
_diffrn_reflns_limit_l_min -35
_diffrn_reflns_number 11933
_diffrn_reflns_theta_full 30.82
_diffrn_reflns_theta_max 30.82
_diffrn_reflns_theta_min 1.65
_diffrn_standards_decay_% 0
_diffrn_standards_interval_time 150
_diffrn_standards_number 3
_exptl_absorpt_coefficient_mu 0.526
_exptl_absorpt_correction_T_max 0.881
_exptl_absorpt_correction_T_min 0.817
_exptl_absorpt_correction_type empirical
_exptl_absorpt_process_details '(SADABS; Bruker, 1998)'
_exptl_crystal_colour colorless
_exptl_crystal_density_diffrn 1.421
_exptl_crystal_density_method 'not measured'
_exptl_crystal_description block
_exptl_crystal_F_000 744
_exptl_crystal_size_max 0.5
_exptl_crystal_size_mid 0.32
_exptl_crystal_size_min 0.24
_refine_diff_density_max 0.273
_refine_diff_density_min -0.269
_refine_ls_extinction_method none
_refine_ls_goodness_of_fit_ref 1.051
_refine_ls_hydrogen_treatment refall
_refine_ls_matrix_type full
_refine_ls_number_parameters 270
_refine_ls_number_reflns 4716
_refine_ls_number_restraints 0
_refine_ls_restrained_S_all 1.051
_refine_ls_R_factor_gt 0.0333
_refine_ls_shift/su_max 0
_refine_ls_structure_factor_coef Fsqd
_refine_ls_weighting_details 'calc w=1/[\s^2^(Fo^2^)+(0.0341P)^2^+0.5004P] where P=(Fo^2^+2Fc^2^)/3'
_refine_ls_weighting_scheme calc
_refine_ls_wR_factor_ref 0.0811
_reflns_number_gt 3913
_reflns_number_total 4716
_reflns_threshold_expression I>2\s(I)
_cod_data_source_file at6061.cif
_cod_data_source_block I
_cod_depositor_comments
;
The following automatic conversions were performed:
'_symmetry_cell_setting' value 'Monoclinic' changed to 'monoclinic'
according to '/home/saulius/struct/CIF-dictionaries/cif_core.dic'
dictionary named 'cif_core.dic' version 2.4.1 from
2010-06-29.

'_geom_bond_publ_flag' value 'Y' changed to 'y' according to
'/home/saulius/struct/CIF-dictionaries/cif_core.dic' dictionary named
'cif_core.dic' version 2.4.1 from 2010-06-29 (11
times).

'_geom_angle_publ_flag' value 'Y' changed to 'y' according to
'/home/saulius/struct/CIF-dictionaries/cif_core.dic' dictionary named
'cif_core.dic' version 2.4.1 from 2010-06-29 (20
times).

'_geom_torsion_publ_flag' value 'Y' changed to 'y' according to
'/home/saulius/struct/CIF-dictionaries/cif_core.dic' dictionary named
'cif_core.dic' version 2.4.1 from 2010-06-29 (4
times).

'_geom_hbond_publ_flag' value 'Y' changed to 'y' according to
'/home/saulius/struct/CIF-dictionaries/cif_core.dic' dictionary named
'cif_core.dic' version 2.4.1 from 2010-06-29 (6 times).

Automatic conversion script
Id: cif_fix_enum 1527 2010-12-29 10:47:43Z saulius 

The following automatic conversions were performed:

'_symmetry_cell_setting' value 'Monoclinic' changed to 'monoclinic'
according to /home/saulius/struct/CIF-dictionaries/cif_core.dic
dictionary named 'cif_core.dic' version 2.4.1 from
2010-06-29.

'_geom_bond_publ_flag' value 'Y' changed to 'y'
according to /home/saulius/struct/CIF-dictionaries/cif_core.dic
dictionary named 'cif_core.dic' version 2.4.1 from 2010-06-29 (11
times).

'_geom_angle_publ_flag' value 'Y' changed to 'y' according
to /home/saulius/struct/CIF-dictionaries/cif_core.dic dictionary
named 'cif_core.dic' version 2.4.1 from 2010-06-29 (20
times).

'_geom_torsion_publ_flag' value 'Y' changed to 'y' according
to /home/saulius/struct/CIF-dictionaries/cif_core.dic dictionary
named 'cif_core.dic' version 2.4.1 from 2010-06-29 (4
times).

'_geom_hbond_publ_flag' value 'Y' changed to 'y' according
to /home/saulius/struct/CIF-dictionaries/cif_core.dic dictionary
named 'cif_core.dic' version 2.4.1 from 2010-06-29 (6 times).

Automatic conversion script
Id: cif_fix_values 1715 2011-07-08 13:25:40Z adriana 
;
_cod_original_sg_symbol_Hall -P_2y_bc
_cod_original_sg_symbol_H-M P21/c
_cod_database_code 2207716
_cod_database_fobs_code 2207716

loop_
_symmetry_equiv_pos_as_xyz
'x, y, z'
'-x, y+1/2, -z+1/2'
'-x, -y, -z'
'x, -y-1/2, z-1/2'

loop_
_atom_site_label
_atom_site_fract_x
_atom_site_fract_y
_atom_site_fract_z
_atom_site_U_iso_or_equiv
_atom_site_adp_type
_atom_site_calc_flag
_atom_site_occupancy
_atom_site_type_symbol
Cl1 0.73143(4) 0.61805(5) -0.093135(14) 0.02631(8) Uani d 1 Cl
Cl2 -0.13005(4) 0.87135(5) 0.087101(15) 0.02970(9) Uani d 1 Cl
S1 0.60833(4) 0.53995(5) 0.197213(15) 0.03026(10) Uani d 1 S
O1 0.75506(13) 0.42930(16) 0.29537(4) 0.0330(2) Uani d 1 O
H1O1 0.796(2) 0.332(3) 0.3025(9) 0.055(7) Uiso d 1 H
O2 0.91842(15) 0.13742(17) 0.33306(5) 0.0350(3) Uani d 1 O
H1O2 0.978(3) 0.186(3) 0.3542(9) 0.056(7) Uiso d 1 H
H2O2 0.873(3) 0.066(3) 0.3532(10) 0.064(7) Uiso d 1 H
N1 0.55130(12) 0.82985(15) 0.14875(4) 0.0196(2) Uani d 1 N
N2 0.58901(13) 0.75687(18) 0.01444(5) 0.0257(2) Uani d 1 N
H1N2 0.6531(19) 0.791(2) 0.0383(7) 0.029(4) Uiso d 1 H
H2N2 0.618(2) 0.706(3) -0.0133(8) 0.037(5) Uiso d 1 H
N3 0.35590(12) 0.71385(16) -0.01825(5) 0.0237(2) Uani d 1 N
N4 0.15847(13) 0.81725(17) 0.02986(5) 0.0263(2) Uani d 1 N
H1N4 0.067(2) 0.825(3) 0.0347(8) 0.043(5) Uiso d 1 H
C1 0.68837(15) 0.73632(18) 0.22234(5) 0.0230(3) Uani d 1 C
C2 0.64574(15) 0.88011(18) 0.19145(5) 0.0217(3) Uani d 1 C
C3 0.52270(16) 0.65450(19) 0.14677(6) 0.0258(3) Uani d 1 C
H3 0.4614(19) 0.603(2) 0.1201(7) 0.030(4) Uiso d 1 H
C4 0.78891(19) 0.7385(2) 0.27160(7) 0.0337(3) Uani d 1 C
H4A 0.733(2) 0.775(3) 0.3017(8) 0.044(5) Uiso d 1 H
H4B 0.856(2) 0.832(3) 0.2658(8) 0.045(5) Uiso d 1 H
C5 0.86387(18) 0.5601(3) 0.28388(7) 0.0357(4) Uani d 1 C
H5A 0.937(2) 0.578(3) 0.3136(8) 0.039(5) Uiso d 1 H
H5B 0.919(2) 0.523(3) 0.2514(8) 0.040(5) Uiso d 1 H
C6 0.6878(2) 1.0741(2) 0.19913(7) 0.0327(3) Uani d 1 C
H6A 0.737(2) 1.119(3) 0.1689(9) 0.051(6) Uiso d 1 H
H6B 0.603(2) 1.152(3) 0.2053(8) 0.052(6) Uiso d 1 H
H6C 0.749(2) 1.089(3) 0.2314(9) 0.052(6) Uiso d 1 H
C7 0.49062(15) 0.96432(18) 0.10890(6) 0.0224(3) Uani d 1 C
H7A 0.5733(17) 1.025(2) 0.0934(6) 0.020(4) Uiso d 1 H
H7B 0.4346(18) 1.049(2) 0.1290(7) 0.029(4) Uiso d 1 H
C8 0.39391(14) 0.87760(17) 0.06647(5) 0.0209(2) Uani d 1 C
C9 0.44822(14) 0.78210(17) 0.02089(5) 0.0203(2) Uani d 1 C
C10 0.21472(15) 0.72945(19) -0.01256(6) 0.0249(3) Uani d 1 C
C11 0.24659(15) 0.89251(19) 0.06859(6) 0.0241(3) Uani d 1 C
H11 0.1983(18) 0.956(2) 0.0970(7) 0.025(4) Uiso d 1 H
C12 0.11179(19) 0.6489(3) -0.05357(8) 0.0366(4) Uani d 1 C
H12B 0.017(4) 0.663(4) -0.0458(12) 0.097(10) Uiso d 1 H
H12A 0.126(3) 0.529(4) -0.0564(10) 0.078(8) Uiso d 1 H
H12C 0.116(3) 0.709(4) -0.0897(13) 0.110(11) Uiso d 1 H

loop_
_atom_site_aniso_label
_atom_site_aniso_U_11
_atom_site_aniso_U_22
_atom_site_aniso_U_33
_atom_site_aniso_U_12
_atom_site_aniso_U_13
_atom_site_aniso_U_23
Cl1 0.02476(16) 0.02817(17) 0.02614(16) -0.00201(12) 0.00298(12) -0.00412(13)
Cl2 0.01952(15) 0.0377(2) 0.03200(18) 0.00201(13) 0.00257(12) -0.00273(15)
S1 0.0424(2) 0.01704(16) 0.03040(19) -0.00494(14) -0.01116(15) 0.00375(13)
O1 0.0365(6) 0.0313(6) 0.0311(6) -0.0021(5) -0.0024(4) 0.0069(5)
O2 0.0421(7) 0.0326(6) 0.0303(6) -0.0064(5) -0.0001(5) 0.0036(5)
N1 0.0210(5) 0.0164(5) 0.0216(5) 0.0003(4) 0.0027(4) 0.0004(4)
N2 0.0197(5) 0.0321(6) 0.0255(6) 0.0023(5) 0.0029(5) -0.0030(5)
N3 0.0222(5) 0.0247(6) 0.0243(6) 0.0001(4) 0.0017(4) 0.0017(5)
N4 0.0177(5) 0.0317(6) 0.0295(6) 0.0029(5) 0.0027(4) 0.0073(5)
C1 0.0272(6) 0.0206(6) 0.0212(6) -0.0036(5) 0.0019(5) -0.0012(5)
C2 0.0257(6) 0.0190(6) 0.0206(6) -0.0014(5) 0.0037(5) -0.0025(5)
C3 0.0311(7) 0.0186(6) 0.0271(7) -0.0039(5) -0.0058(5) 0.0012(5)
C4 0.0422(9) 0.0320(8) 0.0261(7) -0.0115(7) -0.0082(6) 0.0029(6)
C5 0.0304(8) 0.0462(9) 0.0301(8) -0.0042(7) -0.0038(6) 0.0126(7)
C6 0.0467(9) 0.0191(7) 0.0322(8) -0.0067(6) -0.0001(7) -0.0041(6)
C7 0.0244(6) 0.0177(6) 0.0251(6) 0.0019(5) 0.0022(5) 0.0026(5)
C8 0.0216(6) 0.0197(6) 0.0214(6) 0.0028(5) 0.0022(5) 0.0047(5)
C9 0.0204(6) 0.0186(6) 0.0221(6) 0.0013(5) 0.0030(5) 0.0049(5)
C10 0.0236(6) 0.0244(7) 0.0267(7) -0.0010(5) -0.0004(5) 0.0063(5)
C11 0.0238(6) 0.0245(6) 0.0242(6) 0.0039(5) 0.0052(5) 0.0054(5)
C12 0.0290(8) 0.0403(9) 0.0400(9) -0.0058(7) -0.0073(7) 0.0006(8)

loop_
_atom_type_symbol
_atom_type_description
_atom_type_scat_dispersion_real
_atom_type_scat_dispersion_imag
_atom_type_scat_source
C C 0.0033 0.0016 'International Tables Vol C Tables 4.2.6.8 and 6.1.1.4'
H H 0 0 'International Tables Vol C Tables 4.2.6.8 and 6.1.1.4'
N N 0.0061 0.0033 'International Tables Vol C Tables 4.2.6.8 and 6.1.1.4'
O O 0.0106 0.006 'International Tables Vol C Tables 4.2.6.8 and 6.1.1.4'
S S 0.1246 0.1234 'International Tables Vol C Tables 4.2.6.8 and 6.1.1.4'
Cl Cl 0.1484 0.1585 'International Tables Vol C Tables 4.2.6.8 and 6.1.1.4'

loop_
_geom_angle_atom_site_label_1
_geom_angle_atom_site_label_2
_geom_angle_atom_site_label_3
_geom_angle
_geom_angle_publ_flag
C3 S1 C1 91.68(7) y
C5 O1 H1O1 108.2(16) ?
H1O1 O2 H1O2 106.8(18) ?
H1O1 O2 H2O2 113.6(17) ?
H1O2 O2 H2O2 103(2) ?
C3 N1 C2 113.93(11) y
C3 N1 C7 123.82(12) y
C2 N1 C7 122.25(11) y
C9 N2 H1N2 121.6(12) ?
C9 N2 H2N2 120.3(13) ?
H1N2 N2 H2N2 118.0(17) ?
C10 N3 C9 118.76(12) y
C11 N4 C10 120.93(12) y
C11 N4 H1N4 116.0(13) ?
C10 N4 H1N4 123.0(13) ?
C2 C1 C4 127.34(13) ?
C2 C1 S1 109.86(10) y
C4 C1 S1 122.80(11) y
C1 C2 N1 112.36(11) y
C1 C2 C6 127.47(13) ?
N1 C2 C6 120.17(13) y
N1 C3 S1 112.17(11) y
N1 C3 H3 122.6(11) ?
S1 C3 H3 125.2(11) ?
C1 C4 C5 114.60(14) ?
C1 C4 H4A 107.9(12) ?
C5 C4 H4A 109.7(12) ?
C1 C4 H4B 105.5(13) ?
C5 C4 H4B 112.1(13) ?
H4A C4 H4B 106.7(17) ?
O1 C5 C4 108.20(13) y
O1 C5 H5A 113.6(11) ?
C4 C5 H5A 109.1(11) ?
O1 C5 H5B 110.5(11) ?
C4 C5 H5B 108.4(11) ?
H5A C5 H5B 106.9(15) ?
C2 C6 H6A 111.0(13) ?
C2 C6 H6B 112.0(12) ?
H6A C6 H6B 108.8(18) ?
C2 C6 H6C 110.7(13) ?
H6A C6 H6C 110.0(18) ?
H6B C6 H6C 104.1(17) ?
N1 C7 C8 112.35(11) y
N1 C7 H7A 107.0(9) ?
C8 C7 H7A 111.7(9) ?
N1 C7 H7B 106.3(10) ?
C8 C7 H7B 109.2(10) ?
H7A C7 H7B 110.1(14) ?
C11 C8 C9 116.36(13) ?
C11 C8 C7 120.23(12) ?
C9 C8 C7 123.36(12) ?
N2 C9 N3 116.55(12) y
N2 C9 C8 122.23(13) y
N3 C9 C8 121.21(12) y
N3 C10 N4 122.08(13) y
N3 C10 C12 119.72(14) y
N4 C10 C12 118.21(13) y
N4 C11 C8 120.59(13) y
N4 C11 H11 116.0(10) ?
C8 C11 H11 123.4(10) ?
C10 C12 H12B 113.7(19) ?
C10 C12 H12A 110.9(17) ?
H12B C12 H12A 106(2) ?
C10 C12 H12C 113.1(18) ?
H12B C12 H12C 102(2) ?
H12A C12 H12C 111(2) ?

loop_
_geom_bond_atom_site_label_1
_geom_bond_atom_site_label_2
_geom_bond_distance
_geom_bond_publ_flag
S1 C3 1.6753(15) y
S1 C1 1.7229(14) y
O1 C5 1.419(2) y
O1 H1O1 0.83(2) ?
O2 H1O1 1.95(2) ?
O2 H1O2 0.82(2) ?
O2 H2O2 0.84(3) ?
N1 C3 1.3146(17) y
N1 C2 1.3897(17) y
N1 C7 1.4883(17) y
N2 C9 1.3161(17) y
N2 H1N2 0.854(19) ?
N2 H2N2 0.83(2) ?
N3 C10 1.3087(17) y
N3 C9 1.3570(17) y
N4 C11 1.3477(19) y
N4 C10 1.3497(19) y
N4 H1N4 0.85(2) ?
C1 C2 1.3526(19) ?
C1 C4 1.499(2) ?
C2 C6 1.4863(19) ?
C3 H3 0.931(18) ?
C4 C5 1.504(2) ?
C4 H4A 0.95(2) ?
C4 H4B 0.93(2) ?
C5 H5A 0.984(19) ?
C5 H5B 1.003(19) ?
C6 H6A 0.94(2) ?
C6 H6B 0.98(2) ?
C6 H6C 0.96(2) ?
C7 C8 1.4904(19) ?
C7 H7A 0.971(16) ?
C7 H7B 0.958(17) ?
C8 C11 1.3544(18) ?
C8 C9 1.4325(18) ?
C10 C12 1.481(2) ?
C11 H11 0.963(17) ?
C12 H12B 0.90(3) ?
C12 H12A 0.89(3) ?
C12 H12C 1.00(3) ?

loop_
_geom_hbond_atom_site_label_D
_geom_hbond_atom_site_label_H
_geom_hbond_atom_site_label_A
_geom_hbond_site_symmetry_A
_geom_hbond_distance_DH
_geom_hbond_distance_HA
_geom_hbond_distance_DA
_geom_hbond_angle_DHA
_geom_hbond_publ_flag
O2 H1O2 Cl2 2_645 0.82(2) 2.40(3) 3.2120(14) 171(2) y
O2 H2O2 Cl1 4_566 0.84(3) 2.32(3) 3.1636(13) 175(2) y
N2 H1N2 Cl2 1_655 0.854(19) 2.359(19) 3.1934(14) 165.9(15) y
O1 H1O1 O2 . 0.83(2) 1.95(2) 2.7555(17) 166(2) y
N2 H2N2 Cl1 . 0.83(2) 2.36(2) 3.1744(13) 167.8(18) y
N4 H1N4 Cl2 . 0.85(2) 2.28(2) 3.0659(12) 152.7(17) y

loop_
_geom_torsion_atom_site_label_1
_geom_torsion_atom_site_label_2
_geom_torsion_atom_site_label_3
_geom_torsion_atom_site_label_4
_geom_torsion
_geom_torsion_publ_flag
C3 S1 C1 C2 0.35(11) ?
C3 S1 C1 C4 -179.97(13) ?
C4 C1 C2 N1 -179.84(13) ?
S1 C1 C2 N1 -0.18(15) ?
C4 C1 C2 C6 -0.3(2) ?
S1 C1 C2 C6 179.37(13) ?
C3 N1 C2 C1 -0.15(17) ?
C7 N1 C2 C1 -179.47(12) ?
C3 N1 C2 C6 -179.74(14) ?
C7 N1 C2 C6 0.95(19) ?
C2 N1 C3 S1 0.42(16) ?
C7 N1 C3 S1 179.73(10) ?
C1 S1 C3 N1 -0.44(12) ?
C2 C1 C4 C5 -156.16(15) ?
S1 C1 C4 C5 24.2(2) ?
C1 C4 C5 O1 -63.35(18) y
C3 N1 C7 C8 -0.07(18) ?
C2 N1 C7 C8 179.18(11) ?
N1 C7 C8 C11 103.29(14) y
N1 C7 C8 C9 -79.27(15) y
C10 N3 C9 N2 177.41(13) ?
C10 N3 C9 C8 -3.04(19) ?
C11 C8 C9 N2 -179.32(13) ?
C7 C8 C9 N2 3.1(2) y
C11 C8 C9 N3 1.15(18) ?
C7 C8 C9 N3 -176.39(12) ?
C9 N3 C10 N4 2.6(2) ?
C9 N3 C10 C12 -177.33(13) ?
C11 N4 C10 N3 -0.3(2) ?
C11 N4 C10 C12 179.67(14) ?
C10 N4 C11 C8 -1.7(2) ?
C9 C8 C11 N4 1.19(19) ?
C7 C8 C11 N4 178.81(12) ?

loop_
_cod_related_entry_id
_cod_related_entry_database
_cod_related_entry_code
1 ChemSpider 21126776
